data_2105059
loop_
_publ_author_name
'Orosel, Denis'
'Dinnebier, Robert E.'
'Blatov, Vladislav A.'
'Jansen, Martin'

_publ_section_title
;
 Structure of a new high-pressure--high-temperature modification of
 antimony(III) oxide, \g-Sb~2~O~3~, from high-resolution synchrotron
 powder diffraction data
;
_journal_coeditor_code KD5053
_journal_issue 1
_journal_name_full 'Acta Crystallographica Section B'
_journal_page_first 1
_journal_page_last 7
_journal_paper_doi 10.1107/S0108768111046751
_journal_volume 68
_journal_year 2012
_chemical_formula_analytical 'O3 Sb2'
_chemical_formula_moiety 'O3 Sb2'
_chemical_formula_structural 'O3 Sb2'
_chemical_formula_sum 'O3 Sb2'
_chemical_formula_weight 291.4982
_chemical_name_systematic 'Antimony (III) trioxide'
_space_group_IT_number 19
_symmetry_cell_setting orthorhombic
_symmetry_space_group_name_Hall 'P 2ac 2ab'
_symmetry_space_group_name_H-M 'P 21 21 21'
_atom_type_scat_source 'International Tables'
_cell_angle_alpha 90.000
_cell_angle_beta 90.000
_cell_angle_gamma 90.000
_cell_formula_units_Z 8
_cell_length_a 11.64110(10)
_cell_length_b 7.5666
_cell_length_c 7.4771
_cell_measurement_temperature 298
_cell_volume 658.609(6)
_computing_cell_refinement 'TOPAS v4.1, Bruker-AXS, 2007'
_computing_molecular_graphics 'Diamond v3.1, Crystal Impact, 2011'
_computing_structure_refinement 'TOPAS v4.1, Bruker-AXS, 2007'
_computing_structure_solution 'Endeavour v1.4, Cyrstal-Impact, 2000-2006'
_diffrn_ambient_temperature 298
_diffrn_measurement_device_type 'multianalyser stage'
_diffrn_radiation_monochromator Si(111)
_diffrn_radiation_type Synchrotron
_diffrn_radiation_wavelength 0.24804
_pd_instr_location 'ESRF, Grenoble'
_pd_meas_2theta_range_inc 0.002
_pd_meas_2theta_range_max 25.84
_pd_meas_2theta_range_min 1.0
_pd_proc_2theta_range_inc 0.002
_pd_proc_2theta_range_max 25.84
_pd_proc_2theta_range_min 1.0
_pd_proc_ls_prof_R_factor 0.0427
_pd_proc_ls_prof_wR_expected 0.0205
_pd_proc_ls_prof_wR_factor 0.0666
_pd_proc_wavelength 0.24804
_refine_ls_number_parameters 82
_cod_data_source_file kd5053.cif
_cod_data_source_block I
_cod_original_cell_volume 658.6
_cod_original_sg_symbol_Hall P_2ac_2ab
_cod_database_code 2105059

loop_
_symmetry_equiv_pos_site_id
_symmetry_equiv_pos_as_xyz
1 x,y,z
2 1/2-x,-y,1/2+z
3 1/2+x,1/2-y,-z
4 -x,1/2+y,1/2-z

loop_
_atom_site_type_symbol
_atom_site_label
_atom_site_fract_x
_atom_site_fract_y
_atom_site_fract_z
_atom_site_U_iso_or_equiv
_atom_site_occupancy
_atom_site_symmetry_multiplicity
Sb Sb1 0.2342(2) 0.4688(2) 0.4711(3) 0.50(10) 1.000 4
Sb Sb2 0.5116(2) 0.1844(2) 0.2784(2) 0.70(10) 1.000 4
Sb Sb3 0.0050(2) 0.2450(2) 0.2421(3) 0.70(10) 1.000 4
Sb Sb4 0.2382(2) 0.0095(3) 0.0142(3) 0.70(10) 1.000 4
O O1 0.4097(14) 0.4768(19) 0.162(2) 0.2(3) 1.000 4
O O2 0.1540(14) 0.403(2) 0.263(2) 1.4(4) 1.000 4
O O3 0.1029(14) 0.0264(18) 0.1951(19) 0.1(3) 1.000 4
O O4 0.0043(18) 0.1803(15) 0.5063(19) 1.5(3) 1.000 4
O O5 0.2481(16) 0.2408(19) 0.6186(19) 1.1(4) 1.000 4
O O6 0.3596(16) 0.0479(19) 0.301(3) 1.4(4) 1.000 4

loop_
_atom_type_symbol
_atom_type_oxidation_number
_atom_type_radius_bond
Sb 3 1.200
O -2 1.200
